data_1527767
loop_
_publ_author_name
'Maroy, K.'

_publ_section_title
;
 Refinement of the Crystal Structure of Barium Selenopentathionate
 Dihydrate
;
_journal_name_full 'Acta Chemica Scandinavica (1-27,1973-42,1988)'
_journal_page_first 36
_journal_page_last 44
_journal_volume 26
_journal_year 1972
_chemical_formula_sum 'Ba H3.5 O7.75 S4 Se'
_chemical_name_systematic 'Ba Se (S2 O3)2 (H2 O)1.75'
_space_group_IT_number 62
_symmetry_space_group_name_Hall '-P 2ac 2n'
_symmetry_space_group_name_H-M 'P n m a'
_cell_angle_alpha 90
_cell_angle_beta 90
_cell_angle_gamma 90
_cell_formula_units_Z 4
_cell_length_a 5.043
_cell_length_b 10.434
_cell_length_c 22.372
_cell_volume 1177.185
_citation_journal_id_ASTM ACSAA4
_cod_data_source_file Maroy_ACSAA4_1972_964.cif
_cod_data_source_block H3.5Ba1O7.75S4Se1
_cod_original_formula_sum 'H3.5 Ba1 O7.75 S4 Se1'
_cod_database_code 1527767

loop_
_symmetry_equiv_pos_as_xyz
x,y,z
-x+1/2,-y,z+1/2
x+1/2,-y+1/2,-z+1/2
-x,y+1/2,-z
-x,-y,-z
x-1/2,y,-z-1/2
-x-1/2,y-1/2,z-1/2
x,-y-1/2,z

loop_
_atom_site_label
_atom_site_type_symbol
_atom_site_fract_x
_atom_site_fract_y
_atom_site_fract_z
_atom_site_occupancy
_atom_site_U_iso_or_equiv
_atom_site_attached_hydrogens
S1 S+6 0.30568 0.01506 0.09255 1 0.0 0
O5 O-2 0.339 0.25 -0.1723 0.75 0.0 2
O2 O-2 0.172 -0.1051 0.1025 1 0.0 0
O4 O-2 0.7137 0.25 0.0146 1 0.0 2
Ba1 Ba+2 0.22222 0.25 -0.04861 1 0.0 0
Se1 Se 0.56814 0.25 0.17724 1 0.0 0
O1 O-2 0.5783 -0.0001 0.076 1 0.0 0
S2 S-1 0.29945 0.0864 0.1801 1 0.0 0
O3 O-2 0.165 0.1034 0.0543 1 0.0 0
